data_1561861
loop_
_publ_author_name
'Guan, Lei'
'Wang, Ying'

_publ_section_title
;
 Hydrothermal synthesis, crystal structure and properties of a novel chain
 coordination polymer constructed by tetrafunctional phosphonate anions
 and cobalt ions
;
_journal_name_full 'Journal of Solid State Chemistry'
_journal_page_first 9
_journal_page_last 13
_journal_paper_doi 10.1016/j.jssc.2015.04.008
_journal_volume 228
_journal_year 2015
_chemical_formula_sum 'C3 H15 Co N O12 P3'
_chemical_formula_weight 409.00
_space_group_IT_number 14
_space_group_name_Hall '-P 2ybc'
_space_group_name_H-M_alt 'P 1 21/c 1'
_symmetry_cell_setting monoclinic
_symmetry_space_group_name_H-M 'P 1 21/c 1'
_atom_sites_solution_hydrogens geom
_atom_sites_solution_primary direct
_atom_sites_solution_secondary difmap
_audit_creation_method SHELXL-97
_cell_angle_alpha 90.00
_cell_angle_beta 115.57(3)
_cell_angle_gamma 90.00
_cell_formula_units_Z 4
_cell_length_a 9.261(17)
_cell_length_b 16.11(3)
_cell_length_c 9.821(18)
_cell_measurement_reflns_used 721
_cell_measurement_temperature 298(2)
_cell_measurement_theta_max 28.363
_cell_measurement_theta_min 2.428
_cell_volume 1322(4)
_computing_cell_refinement 'Bruker SMART'
_computing_data_collection 'Bruker SMART'
_computing_data_reduction 'Bruker SHELXTL'
_computing_molecular_graphics 'Bruker SHELXTL'
_computing_publication_material 'Bruker SHELXTL'
_computing_structure_refinement 'SHELXL-97 (Sheldrick, 1997)'
_computing_structure_solution 'SHELXS-97 (Sheldrick, 1990)'
_diffrn_ambient_temperature 298(2)
_diffrn_measured_fraction_theta_full 0.998
_diffrn_measured_fraction_theta_max 0.998
_diffrn_measurement_device_type 'CCD area detector'
_diffrn_measurement_method 'phi and omega scans'
_diffrn_radiation_monochromator graphite
_diffrn_radiation_source 'fine-focus sealed tube'
_diffrn_radiation_type MoK\a
_diffrn_radiation_wavelength 0.71073
_diffrn_reflns_av_R_equivalents 0.3091
_diffrn_reflns_av_sigmaI/netI 0.2813
_diffrn_reflns_limit_h_max 11
_diffrn_reflns_limit_h_min -6
_diffrn_reflns_limit_k_max 19
_diffrn_reflns_limit_k_min -15
_diffrn_reflns_limit_l_max 11
_diffrn_reflns_limit_l_min -11
_diffrn_reflns_number 6256
_diffrn_reflns_theta_full 25.01
_diffrn_reflns_theta_max 25.01
_diffrn_reflns_theta_min 2.44
_exptl_absorpt_coefficient_mu 1.723
_exptl_absorpt_correction_T_max 0.9188
_exptl_absorpt_correction_T_min 0.8745
_exptl_absorpt_correction_type multi-scan
_exptl_absorpt_process_details sadabs
_exptl_crystal_density_diffrn 2.056
_exptl_crystal_density_method 'not measured'
_exptl_crystal_F_000 832
_exptl_crystal_size_max 0.08
_exptl_crystal_size_mid 0.06
_exptl_crystal_size_min 0.05
_refine_diff_density_max 0.987
_refine_diff_density_min -1.331
_refine_diff_density_rms 0.229
_refine_ls_extinction_method none
_refine_ls_goodness_of_fit_ref 1.037
_refine_ls_hydrogen_treatment mixed
_refine_ls_matrix_type full
_refine_ls_number_parameters 181
_refine_ls_number_reflns 2316
_refine_ls_number_restraints 0
_refine_ls_restrained_S_all 1.037
_refine_ls_R_factor_all 0.1887
_refine_ls_R_factor_gt 0.1033
_refine_ls_shift/su_max 0.000
_refine_ls_shift/su_mean 0.000
_refine_ls_structure_factor_coef Fsqd
_refine_ls_weighting_details 'calc w=1/[\s^2^(Fo^2^)+(0.0750P)^2^+0.0000P] where P=(Fo^2^+2Fc^2^)/3'
_refine_ls_weighting_scheme calc
_refine_ls_wR_factor_gt 0.2180
_refine_ls_wR_factor_ref 0.2643
_reflns_number_gt 1049
_reflns_number_total 2316
_reflns_threshold_expression >2sigma(I)
_cod_data_source_file JSSC-2015-228-9.cif
_cod_data_source_block 140717a
_cod_depositor_comments
;
The following automatic conversions were performed:

data item '_symmetry_cell_setting' value 'Monoclinic' was changed to
'monoclinic' in accordance with the built-in table derived from the
CIF Core dictionary named 'cif_core.dic' version 2.4.5 last updated
on 2014-11-21.

Automatic conversion script
Id: cif_fix_values 8369 2020-08-20 11:38:08Z andrius 
;
_cod_original_sg_symbol_H-M P2(1)/c
_cod_database_code 1561861

loop_
_symmetry_equiv_pos_as_xyz
'x, y, z'
'-x, y+1/2, -z+1/2'
'-x, -y, -z'
'x, -y-1/2, z-1/2'

loop_
_atom_site_label
_atom_site_type_symbol
_atom_site_fract_x
_atom_site_fract_y
_atom_site_fract_z
_atom_site_U_iso_or_equiv
_atom_site_adp_type
_atom_site_occupancy
_atom_site_symmetry_multiplicity
_atom_site_calc_flag
_atom_site_refinement_flags
_atom_site_disorder_assembly
_atom_site_disorder_group
Co1 Co 0.4594(2) 0.20867(10) 0.32789(19) 0.0291(6) Uani 1 1 d . . .
P1 P 0.8254(4) 0.28084(19) 0.5036(4) 0.0299(9) Uani 1 1 d . . .
P2 P 1.0525(4) 0.03343(19) 0.7751(4) 0.0283(9) Uani 1 1 d . . .
P3 P 0.4542(4) 0.1168(2) 0.6182(4) 0.0290(9) Uani 1 1 d . . .
N1 N 0.7834(12) 0.0774(5) 0.8210(11) 0.027(3) Uani 1 1 d . . .
O1 O 0.4944(9) 0.1148(5) 0.4847(8) 0.0251(19) Uani 1 1 d . . .
O2 O 0.4333(11) 0.2013(4) 0.6709(10) 0.035(2) Uani 1 1 d . . .
O3 O 0.3039(10) 0.0613(5) 0.5834(10) 0.039(2) Uani 1 1 d . . .
H3 H 0.2523 0.0804 0.6262 0.046 Uiso 1 1 calc R . .
O4 O 0.6563(10) 0.2756(5) 0.4889(9) 0.033(2) Uani 1 1 d . . .
O5 O 0.9452(10) 0.3235(5) 0.6436(9) 0.034(2) Uani 1 1 d . . .
O6 O 0.8852(12) 0.1920(5) 0.4826(9) 0.038(2) Uani 1 1 d . . .
H6 H 0.9520 0.1750 0.5643 0.045 Uiso 1 1 calc R . .
O7 O 1.1252(10) 0.0321(5) 0.9460(9) 0.032(2) Uani 1 1 d . . .
O8 O 1.0857(10) -0.0487(4) 0.7073(9) 0.031(2) Uani 1 1 d . . .
H8 H 1.0599 -0.0887 0.7434 0.046 Uiso 1 1 calc R . .
O9 O 1.1018(9) 0.1046(5) 0.7043(10) 0.032(2) Uani 1 1 d . . .
O10 O 0.2487(10) 0.1553(5) 0.1631(9) 0.037(2) Uani 1 1 d . . .
H10C H 0.1626 0.1683 0.1689 0.045 Uiso 1 1 d R . .
H10D H 0.2275 0.1167 0.0983 0.045 Uiso 1 1 d R . .
O11 O 0.3012(11) 0.2755(5) 0.3917(11) 0.052(3) Uani 1 1 d . . .
H11C H 0.3219 0.2649 0.4831 0.062 Uiso 1 1 d R . .
H11D H 0.2353 0.3156 0.3612 0.062 Uiso 1 1 d R . .
O12 O 0.5840(11) 0.1373(5) 0.2239(9) 0.041(2) Uani 1 1 d . . .
H12C H 0.5845 0.1675 0.1532 0.049 Uiso 1 1 d R . .
H12D H 0.6685 0.1078 0.2574 0.049 Uiso 1 1 d R . .
C1 C 0.6080(15) 0.0608(8) 0.7788(16) 0.036(4) Uani 1 1 d . . .
H1A H 0.5897 0.0726 0.8670 0.043 Uiso 1 1 calc R . .
H1B H 0.5895 0.0018 0.7585 0.043 Uiso 1 1 calc R . .
C2 C 0.8255(15) 0.3297(7) 0.3351(14) 0.035(3) Uani 1 1 d . . .
H2A H 0.9306 0.3230 0.3373 0.042 Uiso 1 1 calc R . .
H2B H 0.7490 0.3011 0.2463 0.042 Uiso 1 1 calc R . .
C3 C 0.8331(14) 0.0364(8) 0.7076(14) 0.031(3) Uani 1 1 d . . .
H3A H 0.7859 0.0666 0.6131 0.037 Uiso 1 1 calc R . .
H3B H 0.7916 -0.0199 0.6885 0.037 Uiso 1 1 calc R . .

loop_
_atom_site_aniso_label
_atom_site_aniso_U_11
_atom_site_aniso_U_22
_atom_site_aniso_U_33
_atom_site_aniso_U_23
_atom_site_aniso_U_13
_atom_site_aniso_U_12
Co1 0.0283(10) 0.0265(9) 0.0348(11) 0.0001(8) 0.0156(8) -0.0014(8)
P1 0.0299(18) 0.0261(17) 0.036(2) 0.0031(14) 0.0166(16) 0.0005(16)
P2 0.0259(18) 0.0241(17) 0.038(2) 0.0029(14) 0.0173(16) 0.0014(15)
P3 0.0309(19) 0.0261(17) 0.0325(19) -0.0012(14) 0.0163(15) 0.0027(16)
N1 0.030(6) 0.017(5) 0.036(6) -0.010(4) 0.016(5) -0.005(5)
O1 0.031(5) 0.030(4) 0.018(4) -0.004(3) 0.015(4) -0.004(4)
O2 0.043(5) 0.023(4) 0.038(5) -0.002(4) 0.015(4) 0.006(4)
O3 0.025(5) 0.047(5) 0.048(6) -0.015(5) 0.020(4) -0.013(5)
O4 0.029(5) 0.042(5) 0.038(5) -0.001(4) 0.024(4) -0.005(4)
O5 0.036(5) 0.029(4) 0.028(5) -0.003(4) 0.004(4) -0.013(4)
O6 0.056(6) 0.021(4) 0.026(5) -0.001(4) 0.008(5) 0.002(4)
O7 0.035(5) 0.030(5) 0.031(5) -0.002(4) 0.014(4) -0.001(4)
O8 0.034(5) 0.017(4) 0.054(6) 0.002(4) 0.029(5) 0.002(4)
O9 0.021(4) 0.023(4) 0.051(6) 0.010(4) 0.015(4) 0.003(4)
O10 0.042(5) 0.037(5) 0.047(6) 0.002(4) 0.033(5) 0.008(5)
O11 0.050(6) 0.056(6) 0.042(6) 0.010(5) 0.012(5) 0.038(5)
O12 0.052(6) 0.045(5) 0.029(5) 0.003(4) 0.021(4) 0.012(5)
C1 0.021(7) 0.026(7) 0.057(10) 0.009(6) 0.013(7) -0.003(6)
C2 0.027(7) 0.031(7) 0.048(9) -0.005(6) 0.018(7) -0.001(6)
C3 0.024(7) 0.031(7) 0.039(8) 0.002(6) 0.015(6) 0.003(6)

loop_
_atom_type_symbol
_atom_type_description
_atom_type_scat_dispersion_real
_atom_type_scat_dispersion_imag
_atom_type_scat_source
C C 0.0033 0.0016 'International Tables Vol C Tables 4.2.6.8 and 6.1.1.4'
H H 0.0000 0.0000 'International Tables Vol C Tables 4.2.6.8 and 6.1.1.4'
N N 0.0061 0.0033 'International Tables Vol C Tables 4.2.6.8 and 6.1.1.4'
O O 0.0106 0.0060 'International Tables Vol C Tables 4.2.6.8 and 6.1.1.4'
P P 0.1023 0.0942 'International Tables Vol C Tables 4.2.6.8 and 6.1.1.4'
Co Co 0.3494 0.9721 'International Tables Vol C Tables 4.2.6.8 and 6.1.1.4'

loop_
_geom_angle_atom_site_label_1
_geom_angle_atom_site_label_2
_geom_angle_atom_site_label_3
_geom_angle
_geom_angle_site_symmetry_1
_geom_angle_site_symmetry_3
O2 Co1 O1 177.2(4) 4_565 .
O2 Co1 O10 86.7(3) 4_565 .
O1 Co1 O10 94.0(3) . .
O2 Co1 O11 89.5(4) 4_565 .
O1 Co1 O11 93.3(4) . .
O10 Co1 O11 84.6(4) . .
O2 Co1 O4 89.1(3) 4_565 .
O1 Co1 O4 90.5(3) . .
O10 Co1 O4 173.3(3) . .
O11 Co1 O4 90.2(4) . .
O2 Co1 O12 86.3(4) 4_565 .
O1 Co1 O12 91.1(3) . .
O10 Co1 O12 85.8(4) . .
O11 Co1 O12 169.7(3) . .
O4 Co1 O12 99.1(4) . .
O5 P1 O4 115.9(5) . .
O5 P1 O6 111.7(5) . .
O4 P1 O6 110.1(5) . .
O5 P1 C2 109.9(5) . .
O4 P1 C2 110.0(5) . .
O6 P1 C2 97.7(5) . .
O9 P2 O7 116.2(5) . .
O9 P2 O8 106.9(5) . .
O7 P2 O8 112.5(5) . .
O9 P2 C3 108.7(5) . .
O7 P2 C3 107.0(6) . .
O8 P2 C3 104.9(5) . .
O2 P3 O1 115.8(5) . .
O2 P3 O3 111.1(6) . .
O1 P3 O3 109.1(5) . .
O2 P3 C1 108.5(6) . .
O1 P3 C1 110.1(6) . .
O3 P3 C1 101.2(6) . .
C1 N1 C3 110.4(9) . .
C1 N1 C2 113.3(9) . 4_566
C3 N1 C2 110.0(10) . 4_566
P3 O1 Co1 127.5(5) . .
P3 O2 Co1 155.5(6) . 4_566
P3 O3 H3 109.5 . .
P1 O4 Co1 128.5(5) . .
P1 O6 H6 109.5 . .
P2 O8 H8 109.5 . .
Co1 O10 H10C 115.7 . .
Co1 O10 H10D 135.4 . .
H10C O10 H10D 108.0 . .
Co1 O11 H11C 109.9 . .
Co1 O11 H11D 139.9 . .
H11C O11 H11D 109.0 . .
Co1 O12 H12C 105.8 . .
Co1 O12 H12D 134.5 . .
H12C O12 H12D 107.9 . .
N1 C1 P3 119.3(9) . .
N1 C1 H1A 107.5 . .
P3 C1 H1A 107.5 . .
N1 C1 H1B 107.5 . .
P3 C1 H1B 107.5 . .
H1A C1 H1B 107.0 . .
N1 C2 P1 113.6(9) 4_565 .
N1 C2 H2A 108.8 4_565 .
P1 C2 H2A 108.8 . .
N1 C2 H2B 108.8 4_565 .
P1 C2 H2B 108.8 . .
H2A C2 H2B 107.7 . .
N1 C3 P2 112.4(8) . .
N1 C3 H3A 109.1 . .
P2 C3 H3A 109.1 . .
N1 C3 H3B 109.1 . .
P2 C3 H3B 109.1 . .
H3A C3 H3B 107.9 . .

loop_
_geom_bond_atom_site_label_1
_geom_bond_atom_site_label_2
_geom_bond_distance
_geom_bond_site_symmetry_2
Co1 O2 2.054(9) 4_565
Co1 O1 2.081(8) .
Co1 O10 2.106(9) .
Co1 O11 2.118(10) .
Co1 O4 2.121(9) .
Co1 O12 2.172(9) .
P1 O5 1.509(8) .
P1 O4 1.511(9) .
P1 O6 1.580(9) .
P1 C2 1.833(14) .
P2 O9 1.510(9) .
P2 O7 1.515(9) .
P2 O8 1.569(8) .
P2 C3 1.846(13) .
P3 O2 1.498(9) .
P3 O1 1.510(9) .
P3 O3 1.563(9) .
P3 C1 1.841(13) .
N1 C1 1.517(16) .
N1 C3 1.526(16) .
N1 C2 1.538(15) 4_566
O2 Co1 2.054(9) 4_566
O3 H3 0.8200 .
O6 H6 0.8200 .
O8 H8 0.8200 .
O10 H10C 0.8500 .
O10 H10D 0.8501 .
O11 H11C 0.8500 .
O11 H11D 0.8500 .
O12 H12C 0.8500 .
O12 H12D 0.8500 .
C1 H1A 0.9700 .
C1 H1B 0.9700 .
C2 N1 1.538(15) 4_565
C2 H2A 0.9700 .
C2 H2B 0.9700 .
C3 H3A 0.9700 .
C3 H3B 0.9700 .

loop_
_geom_torsion_atom_site_label_1
_geom_torsion_atom_site_label_2
_geom_torsion_atom_site_label_3
_geom_torsion_atom_site_label_4
_geom_torsion
_geom_torsion_site_symmetry_1
_geom_torsion_site_symmetry_2
_geom_torsion_site_symmetry_3
_geom_torsion_site_symmetry_4
O2 P3 O1 Co1 -19.6(8) . . . .
O3 P3 O1 Co1 106.6(6) . . . .
C1 P3 O1 Co1 -143.2(6) . . . .
O2 Co1 O1 P3 157(6) 4_565 . . .
O10 Co1 O1 P3 -100.2(6) . . . .
O11 Co1 O1 P3 -15.4(6) . . . .
O4 Co1 O1 P3 74.8(6) . . . .
O12 Co1 O1 P3 173.9(6) . . . .
O1 P3 O2 Co1 -138.0(14) . . . 4_566
O3 P3 O2 Co1 96.8(16) . . . 4_566
C1 P3 O2 Co1 -13.6(18) . . . 4_566
O5 P1 O4 Co1 -171.4(5) . . . .
O6 P1 O4 Co1 -43.4(7) . . . .
C2 P1 O4 Co1 63.2(8) . . . .
O2 Co1 O4 P1 -76.9(7) 4_565 . . .
O1 Co1 O4 P1 100.3(6) . . . .
O10 Co1 O4 P1 -128(3) . . . .
O11 Co1 O4 P1 -166.4(6) . . . .
O12 Co1 O4 P1 9.2(7) . . . .
C3 N1 C1 P3 -74.5(12) . . . .
C2 N1 C1 P3 49.5(14) 4_566 . . .
O2 P3 C1 N1 -81.2(11) . . . .
O1 P3 C1 N1 46.5(11) . . . .
O3 P3 C1 N1 161.9(10) . . . .
O5 P1 C2 N1 -59.3(10) . . . 4_565
O4 P1 C2 N1 69.4(9) . . . 4_565
O6 P1 C2 N1 -175.8(8) . . . 4_565
C1 N1 C3 P2 -166.8(8) . . . .
C2 N1 C3 P2 67.3(11) 4_566 . . .
O9 P2 C3 N1 -98.6(9) . . . .
O7 P2 C3 N1 27.6(10) . . . .
O8 P2 C3 N1 147.3(8) . . . .
